data_4330612
loop_
_publ_author_name
'Ilya M. Sluch'
'Anthea J. Miranda'
'Oussama Elbjeirami'
'Mohammad A. Omary'
'LeGrande M. Slaughter'

_publ_section_title
;
 Interplay of Metallophilic Interactions, \p-\p Stacking, and Ligand
 Substituent Effects in the Structures and Luminescence Properties of
 Neutral PtII and PdII Aryl Isocyanide Complexes
;
_journal_name_full 'Inorganic Chemistry'
_journal_page_first 10728
_journal_page_last 10746
_journal_paper_doi 10.1021/ic301104a
_journal_volume 51
_journal_year 2012
_chemical_formula_moiety 'C16 H8 Cl2 F6 N2 Pd'
_chemical_formula_sum 'C16 H8 Cl2 F6 N2 Pd'
_chemical_formula_weight 519.54
_chemical_name_common 'Bis(p-trifluoromethylphenylisocyanide) palladium dichloride'
_chemical_name_systematic cis-Dichlorobis(4-trifluoromethylphenylisocyanide)palladium(II)
_space_group_IT_number 14
_symmetry_cell_setting monoclinic
_symmetry_Int_Tables_number 14
_symmetry_space_group_name_Hall '-P 2ybc'
_symmetry_space_group_name_H-M 'P 1 21/c 1'
_atom_sites_solution_hydrogens geom
_atom_sites_solution_primary direct
_atom_sites_solution_secondary difmap
_audit_creation_method SHELXL-97
_cell_angle_alpha 90.00
_cell_angle_beta 91.740(4)
_cell_angle_gamma 90.00
_cell_formula_units_Z 8
_cell_length_a 14.7788(10)
_cell_length_b 17.9280(11)
_cell_length_c 14.0492(10)
_cell_measurement_reflns_used 7129
_cell_measurement_temperature 100(2)
_cell_measurement_theta_max 29.32
_cell_measurement_theta_min 2.27
_cell_volume 3720.7(4)
_computing_cell_refinement 'Bruker SAINT'
_computing_data_collection 'Bruker APEX2'
_computing_data_reduction 'Bruker SAINT'
_computing_molecular_graphics 'Bruker SHELXTL (XP)'
_computing_publication_material 'Bruker SHELXTL (XCIF)'
_computing_structure_refinement 'Bruker SHELXTL (XL)'
_computing_structure_solution 'Bruker SHELXTL (XS)'
_diffrn_ambient_temperature 100(2)
_diffrn_detector_area_resol_mean 0.75
_diffrn_measured_fraction_theta_full 0.995
_diffrn_measured_fraction_theta_max 0.995
_diffrn_measurement_device_type 'Bruker SMART APEX II CCD'
_diffrn_measurement_method 'phi and omega scans'
_diffrn_radiation_monochromator graphite
_diffrn_radiation_probe x-ray
_diffrn_radiation_type MoK\a
_diffrn_radiation_wavelength 0.71073
_diffrn_reflns_av_R_equivalents 0.0390
_diffrn_reflns_av_sigmaI/netI 0.0358
_diffrn_reflns_limit_h_max 20
_diffrn_reflns_limit_h_min -20
_diffrn_reflns_limit_k_max 20
_diffrn_reflns_limit_k_min -24
_diffrn_reflns_limit_l_max 17
_diffrn_reflns_limit_l_min -19
_diffrn_reflns_number 41955
_diffrn_reflns_theta_full 29.32
_diffrn_reflns_theta_max 29.32
_diffrn_reflns_theta_min 1.79
_diffrn_source 'fine-focus sealed tube'
_diffrn_standards_decay_% N/A
_diffrn_standards_interval_count N/A
_diffrn_standards_interval_time N/A
_diffrn_standards_number 0
_exptl_absorpt_coefficient_mu 1.345
_exptl_absorpt_correction_T_max 0.9237
_exptl_absorpt_correction_T_min 0.7748
_exptl_absorpt_correction_type multi-scan
_exptl_absorpt_process_details 'Bruker SADABS'
_exptl_crystal_colour 'pale yellow'
_exptl_crystal_density_diffrn 1.855
_exptl_crystal_description block
_exptl_crystal_F_000 2016
_exptl_crystal_recrystallization_method 'slow diff of cyclohexane into chlorobenzene soln'
_exptl_crystal_size_max 0.20
_exptl_crystal_size_mid 0.18
_exptl_crystal_size_min 0.06
_refine_diff_density_max 0.979
_refine_diff_density_min -0.709
_refine_diff_density_rms 0.091
_refine_ls_extinction_method none
_refine_ls_goodness_of_fit_ref 1.031
_refine_ls_hydrogen_treatment constr
_refine_ls_matrix_type full
_refine_ls_number_parameters 497
_refine_ls_number_reflns 10152
_refine_ls_number_restraints 30
_refine_ls_restrained_S_all 1.038
_refine_ls_R_factor_all 0.0430
_refine_ls_R_factor_gt 0.0301
_refine_ls_shift/su_max 0.001
_refine_ls_shift/su_mean 0.000
_refine_ls_structure_factor_coef Fsqd
_refine_ls_weighting_details 'calc w=1/[\s^2^(Fo^2^)+(0.0258P)^2^+3.0166P] where P=(Fo^2^+2Fc^2^)/3'
_refine_ls_weighting_scheme calc
_refine_ls_wR_factor_gt 0.0629
_refine_ls_wR_factor_ref 0.0679
_reflns_number_gt 8231
_reflns_number_total 10152
_reflns_threshold_expression >2sigma(I)
_cod_data_source_file ic301104a_si_002_02.cif
_cod_data_source_block cmplx2
_cod_original_sg_symbol_H-M 'P 21/c'
_cod_database_code 4330612

loop_
_symmetry_equiv_pos_as_xyz
'x, y, z'
'-x, y+1/2, -z+1/2'
'-x, -y, -z'
'x, -y-1/2, z-1/2'

loop_
_atom_site_label
_atom_site_type_symbol
_atom_site_fract_x
_atom_site_fract_y
_atom_site_fract_z
_atom_site_U_iso_or_equiv
_atom_site_adp_type
_atom_site_occupancy
_atom_site_symmetry_multiplicity
_atom_site_calc_flag
_atom_site_refinement_flags
_atom_site_disorder_assembly
_atom_site_disorder_group
Pd1 Pd 0.470270(12) 0.606505(10) 0.442467(13) 0.01774(5) Uani 1 1 d . . .
C1 C 0.57526(16) 0.62231(13) 0.52611(17) 0.0212(5) Uani 1 1 d . . .
C2 C 0.40113(17) 0.68347(14) 0.50352(17) 0.0233(5) Uani 1 1 d . . .
Cl1 Cl 0.54339(4) 0.51205(3) 0.36371(4) 0.02355(12) Uani 1 1 d . . .
Cl2 Cl 0.34151(4) 0.59252(3) 0.34703(4) 0.02527(13) Uani 1 1 d . . .
N1 N 0.63717(14) 0.63316(12) 0.57530(15) 0.0229(4) Uani 1 1 d . . .
C11 C 0.71257(16) 0.64882(13) 0.63572(17) 0.0205(5) Uani 1 1 d . . .
C12 C 0.75415(17) 0.71751(14) 0.62816(18) 0.0245(5) Uani 1 1 d . . .
H12 H 0.7325 0.7533 0.5831 0.029 Uiso 1 1 calc R . .
C13 C 0.82797(18) 0.73306(14) 0.6876(2) 0.0286(6) Uani 1 1 d . . .
H13 H 0.8577 0.7799 0.6836 0.034 Uiso 1 1 calc R . .
C14 C 0.85860(17) 0.68039(15) 0.75299(19) 0.0277(5) Uani 1 1 d . . .
C15 C 0.81598(19) 0.61152(15) 0.75936(19) 0.0301(6) Uani 1 1 d . . .
H15 H 0.8375 0.5758 0.8045 0.036 Uiso 1 1 calc R . .
C16 C 0.74230(18) 0.59498(14) 0.70006(18) 0.0271(5) Uani 1 1 d . . .
H16 H 0.7129 0.5480 0.7034 0.033 Uiso 1 1 calc R . .
C17 C 0.9377(2) 0.69709(19) 0.8191(2) 0.0448(8) Uani 1 1 d . . .
F1 F 0.91607(17) 0.7043(2) 0.90694(15) 0.1022(11) Uani 1 1 d . . .
F2 F 1.00039(16) 0.64172(14) 0.8163(2) 0.0858(8) Uani 1 1 d . . .
F3 F 0.98441(14) 0.75705(13) 0.79409(15) 0.0599(6) Uani 1 1 d . . .
N2 N 0.35047(14) 0.72515(12) 0.53344(15) 0.0260(5) Uani 1 1 d . . .
C21 C 0.27927(16) 0.77175(13) 0.56008(18) 0.0240(5) Uani 1 1 d . . .
C22 C 0.22068(18) 0.79841(16) 0.4889(2) 0.0307(6) Uani 1 1 d . . .
H22 H 0.2292 0.7860 0.4240 0.037 Uiso 1 1 calc R . .
C23 C 0.14947(18) 0.84363(16) 0.5149(2) 0.0319(6) Uani 1 1 d . . .
H23 H 0.1084 0.8628 0.4677 0.038 Uiso 1 1 calc R . .
C24 C 0.13857(17) 0.86065(14) 0.6100(2) 0.0273(6) Uani 1 1 d . . .
C25 C 0.19757(18) 0.83369(16) 0.6795(2) 0.0320(6) Uani 1 1 d . . .
H25 H 0.1887 0.8457 0.7444 0.038 Uiso 1 1 calc R . .
C26 C 0.27000(18) 0.78900(16) 0.6552(2) 0.0304(6) Uani 1 1 d . . .
H26 H 0.3118 0.7709 0.7023 0.036 Uiso 1 1 calc R . .
C27 C 0.06040(19) 0.90895(16) 0.6361(2) 0.0382(7) Uani 1 1 d . . .
F4 F 0.06722(14) 0.93238(14) 0.72722(18) 0.0770(8) Uani 1 1 d . . .
F5 F 0.05519(17) 0.97076(12) 0.5863(2) 0.0887(9) Uani 1 1 d . . .
F6 F -0.01796(11) 0.87471(11) 0.62914(17) 0.0580(6) Uani 1 1 d . . .
Pd2 Pd 0.596323(12) 0.723222(9) 0.296887(12) 0.01801(5) Uani 1 1 d . . .
C3 C 0.69025(16) 0.65185(13) 0.33246(17) 0.0210(5) Uani 1 1 d . . .
C4 C 0.54499(17) 0.65984(13) 0.19705(17) 0.0225(5) Uani 1 1 d . . .
Cl3 Cl 0.65185(4) 0.79843(3) 0.41778(4) 0.02710(13) Uani 1 1 d . . .
Cl4 Cl 0.48359(4) 0.80683(3) 0.25521(4) 0.02769(13) Uani 1 1 d . . .
N3 N 0.74405(14) 0.60915(11) 0.35616(15) 0.0223(4) Uani 1 1 d . . .
C31 C 0.80163(16) 0.54979(13) 0.38385(18) 0.0223(5) Uani 1 1 d . . .
C32 C 0.77086(17) 0.49860(14) 0.44940(18) 0.0254(5) Uani 1 1 d . . .
H32 H 0.7129 0.5039 0.4760 0.030 Uiso 1 1 calc R . .
C33 C 0.82710(17) 0.43937(14) 0.47504(18) 0.0260(5) Uani 1 1 d . . .
H33 H 0.8080 0.4037 0.5203 0.031 Uiso 1 1 calc R . .
C34 C 0.91089(17) 0.43238(13) 0.43465(18) 0.0234(5) Uani 1 1 d . . .
C35 C 0.94057(17) 0.48431(14) 0.36974(19) 0.0272(5) Uani 1 1 d . . .
H35 H 0.9983 0.4789 0.3427 0.033 Uiso 1 1 calc R . .
C36 C 0.88577(17) 0.54427(14) 0.34440(18) 0.0265(5) Uani 1 1 d . . .
H36 H 0.9057 0.5808 0.3008 0.032 Uiso 1 1 calc R . .
C37 C 0.96870(18) 0.36585(15) 0.4588(2) 0.0301(6) Uani 1 1 d . . .
F7 F 0.95489(12) 0.34072(10) 0.54681(13) 0.0461(5) Uani 1 1 d . . .
F8 F 1.05752(10) 0.38041(9) 0.45349(12) 0.0360(4) Uani 1 1 d . . .
F9 F 0.95150(12) 0.30861(9) 0.39937(14) 0.0426(4) Uani 1 1 d . . .
N4 N 0.50878(14) 0.62487(11) 0.13912(15) 0.0232(4) Uani 1 1 d . . .
C41 C 0.45111(16) 0.58357(13) 0.07736(17) 0.0208(5) Uani 1 1 d . . .
C42 C 0.44665(17) 0.60149(14) -0.01825(18) 0.0242(5) Uani 1 1 d . . .
H42 H 0.4858 0.6380 -0.0437 0.029 Uiso 1 1 calc R . .
C43 C 0.38322(19) 0.56459(15) -0.07614(19) 0.0300(6) Uani 1 1 d . . .
H43 H 0.3784 0.5755 -0.1423 0.036 Uiso 1 1 calc R . .
C44 C 0.32708(17) 0.51171(14) -0.0368(2) 0.0273(6) Uani 1 1 d . A .
C45 C 0.33621(19) 0.49243(15) 0.0588(2) 0.0313(6) Uani 1 1 d . . .
H45 H 0.2990 0.4545 0.0841 0.038 Uiso 1 1 calc R . .
C46 C 0.39892(19) 0.52811(14) 0.11703(19) 0.0292(6) Uani 1 1 d . . .
H46 H 0.4062 0.5151 0.1824 0.035 Uiso 1 1 calc R . .
C47 C 0.2551(2) 0.47470(17) -0.0973(2) 0.0439(8) Uani 1 1 d D . .
F10 F 0.1802(2) 0.4664(4) -0.0521(4) 0.130(2) Uani 0.806(4) 1 d PD A 1
F11 F 0.2357(4) 0.5132(2) -0.1748(4) 0.127(2) Uani 0.806(4) 1 d PD A 1
F12 F 0.2755(2) 0.40787(13) -0.1272(2) 0.0483(7) Uani 0.806(4) 1 d PD A 1
F12A F 0.1870(8) 0.5103(6) -0.1221(11) 0.0483(7) Uani 0.194(4) 1 d PD A 2
F11A F 0.2122(14) 0.4188(9) -0.0553(13) 0.127(2) Uani 0.194(4) 1 d PD A 2
F10A F 0.2874(9) 0.4439(16) -0.1702(15) 0.130(2) Uani 0.194(4) 1 d PD A 2

loop_
_atom_site_aniso_label
_atom_site_aniso_U_11
_atom_site_aniso_U_22
_atom_site_aniso_U_33
_atom_site_aniso_U_23
_atom_site_aniso_U_13
_atom_site_aniso_U_12
Pd1 0.01632(9) 0.01967(9) 0.01724(9) -0.00083(7) 0.00063(6) -0.00175(6)
C1 0.0216(12) 0.0213(12) 0.0207(12) -0.0004(9) 0.0029(10) -0.0015(9)
C2 0.0210(12) 0.0273(13) 0.0217(12) -0.0015(10) -0.0007(10) -0.0038(9)
Cl1 0.0242(3) 0.0214(3) 0.0252(3) -0.0015(2) 0.0037(2) 0.0007(2)
Cl2 0.0198(3) 0.0331(3) 0.0227(3) -0.0037(2) -0.0024(2) -0.0020(2)
N1 0.0210(11) 0.0260(11) 0.0217(10) -0.0028(8) 0.0027(8) -0.0007(8)
C11 0.0179(11) 0.0244(12) 0.0193(11) -0.0051(9) -0.0003(9) 0.0004(9)
C12 0.0258(13) 0.0242(12) 0.0232(12) -0.0001(10) -0.0033(10) 0.0018(10)
C13 0.0283(14) 0.0231(13) 0.0340(15) -0.0045(10) -0.0047(11) -0.0037(10)
C14 0.0234(13) 0.0341(14) 0.0254(13) -0.0062(11) -0.0049(10) -0.0008(10)
C15 0.0332(15) 0.0317(14) 0.0251(13) 0.0065(11) -0.0055(11) 0.0010(11)
C16 0.0292(14) 0.0261(13) 0.0259(13) 0.0015(10) -0.0004(11) -0.0037(10)
C17 0.0442(19) 0.052(2) 0.0375(18) 0.0005(15) -0.0175(14) -0.0059(15)
F1 0.0655(16) 0.214(3) 0.0262(11) -0.0131(15) -0.0109(10) -0.0597(18)
F2 0.0566(15) 0.0811(17) 0.116(2) -0.0087(15) -0.0542(15) 0.0102(12)
F3 0.0497(12) 0.0757(14) 0.0530(12) -0.0072(11) -0.0184(10) -0.0262(10)
N2 0.0234(11) 0.0298(11) 0.0248(11) -0.0058(9) 0.0018(9) -0.0003(9)
C21 0.0179(12) 0.0243(12) 0.0298(13) -0.0079(10) 0.0020(10) -0.0013(9)
C22 0.0268(14) 0.0396(15) 0.0258(14) -0.0048(11) 0.0016(11) 0.0008(11)
C23 0.0229(13) 0.0350(15) 0.0376(16) 0.0010(12) -0.0028(11) 0.0029(11)
C24 0.0180(12) 0.0218(12) 0.0422(16) -0.0061(11) 0.0034(11) -0.0043(9)
C25 0.0241(14) 0.0401(16) 0.0318(15) -0.0142(12) 0.0024(11) -0.0023(11)
C26 0.0220(13) 0.0403(16) 0.0285(14) -0.0078(11) -0.0040(11) 0.0034(11)
C27 0.0259(15) 0.0319(15) 0.057(2) -0.0033(14) 0.0109(14) 0.0010(11)
F4 0.0467(13) 0.0967(18) 0.0879(17) -0.0537(15) 0.0065(12) 0.0226(12)
F5 0.0847(17) 0.0486(13) 0.136(2) 0.0371(14) 0.0623(16) 0.0366(12)
F6 0.0194(9) 0.0518(12) 0.1032(17) -0.0182(11) 0.0089(10) -0.0008(8)
Pd2 0.02053(9) 0.01617(8) 0.01725(9) -0.00001(6) -0.00088(7) 0.00057(6)
C3 0.0232(12) 0.0201(11) 0.0198(11) -0.0016(9) 0.0040(9) -0.0040(9)
C4 0.0245(12) 0.0206(11) 0.0224(12) 0.0016(9) 0.0030(10) 0.0015(9)
Cl3 0.0326(3) 0.0225(3) 0.0256(3) -0.0045(2) -0.0085(3) 0.0019(2)
Cl4 0.0311(3) 0.0260(3) 0.0256(3) -0.0030(2) -0.0074(3) 0.0087(2)
N3 0.0229(11) 0.0219(10) 0.0223(10) 0.0011(8) 0.0023(8) 0.0004(8)
C31 0.0225(12) 0.0193(11) 0.0250(12) 0.0001(9) -0.0010(10) 0.0044(9)
C32 0.0212(12) 0.0286(13) 0.0267(13) 0.0026(10) 0.0049(10) 0.0035(10)
C33 0.0267(13) 0.0258(13) 0.0257(13) 0.0055(10) 0.0032(10) 0.0005(10)
C34 0.0226(12) 0.0234(12) 0.0241(12) 0.0003(10) -0.0010(10) 0.0035(9)
C35 0.0223(13) 0.0296(13) 0.0300(14) 0.0030(11) 0.0058(11) 0.0049(10)
C36 0.0257(13) 0.0280(13) 0.0259(13) 0.0063(10) 0.0038(10) 0.0031(10)
C37 0.0278(14) 0.0287(14) 0.0338(15) 0.0029(11) 0.0022(11) 0.0060(10)
F7 0.0449(10) 0.0508(11) 0.0428(10) 0.0225(8) 0.0069(8) 0.0209(8)
F8 0.0246(8) 0.0363(9) 0.0470(10) -0.0006(7) -0.0021(7) 0.0105(7)
F9 0.0434(10) 0.0247(8) 0.0591(12) -0.0061(8) -0.0076(9) 0.0071(7)
N4 0.0261(11) 0.0210(10) 0.0226(11) -0.0010(8) 0.0014(9) 0.0019(8)
C41 0.0215(12) 0.0187(11) 0.0223(12) -0.0047(9) 0.0011(9) -0.0002(9)
C42 0.0247(13) 0.0252(12) 0.0227(12) 0.0002(10) 0.0029(10) -0.0003(10)
C43 0.0346(15) 0.0325(14) 0.0226(13) -0.0030(11) -0.0040(11) 0.0029(11)
C44 0.0220(13) 0.0237(12) 0.0361(15) -0.0129(11) -0.0027(11) 0.0035(10)
C45 0.0313(15) 0.0244(13) 0.0387(16) -0.0070(11) 0.0109(12) -0.0064(10)
C46 0.0404(16) 0.0241(13) 0.0234(13) -0.0009(10) 0.0067(11) -0.0027(11)
C47 0.0349(17) 0.0375(17) 0.059(2) -0.0206(15) -0.0080(15) 0.0035(13)
F10 0.0281(15) 0.214(5) 0.151(4) -0.146(4) 0.0352(19) -0.047(2)
F11 0.165(5) 0.063(2) 0.145(4) 0.035(2) -0.133(4) -0.049(2)
F12 0.0419(14) 0.0368(13) 0.0656(18) -0.0294(12) -0.0056(12) -0.0018(10)
F12A 0.0419(14) 0.0368(13) 0.0656(18) -0.0294(12) -0.0056(12) -0.0018(10)
F11A 0.165(5) 0.063(2) 0.145(4) 0.035(2) -0.133(4) -0.049(2)
F10A 0.0281(15) 0.214(5) 0.151(4) -0.146(4) 0.0352(19) -0.047(2)

loop_
_atom_type_symbol
_atom_type_description
_atom_type_scat_dispersion_real
_atom_type_scat_dispersion_imag
_atom_type_scat_source
C C 0.0033 0.0016 'International Tables Vol C Tables 4.2.6.8 and 6.1.1.4'
H H 0.0000 0.0000 'International Tables Vol C Tables 4.2.6.8 and 6.1.1.4'
N N 0.0061 0.0033 'International Tables Vol C Tables 4.2.6.8 and 6.1.1.4'
F F 0.0171 0.0103 'International Tables Vol C Tables 4.2.6.8 and 6.1.1.4'
Cl Cl 0.1484 0.1585 'International Tables Vol C Tables 4.2.6.8 and 6.1.1.4'
Pd Pd -0.9988 1.0072 'International Tables Vol C Tables 4.2.6.8 and 6.1.1.4'

loop_
_geom_angle_atom_site_label_1
_geom_angle_atom_site_label_2
_geom_angle_atom_site_label_3
_geom_angle
C2 Pd1 C1 92.92(10)
C2 Pd1 Cl2 84.13(7)
C1 Pd1 Cl2 177.04(7)
C2 Pd1 Cl1 175.87(7)
C1 Pd1 Cl1 91.15(7)
Cl2 Pd1 Cl1 91.81(2)
C2 Pd1 Pd2 97.49(7)
C1 Pd1 Pd2 80.59(7)
Cl2 Pd1 Pd2 99.756(17)
Cl1 Pd1 Pd2 83.878(16)
N1 C1 Pd1 178.6(2)
N2 C2 Pd1 171.0(2)
C1 N1 C11 178.3(2)
C12 C11 C16 122.6(2)
C12 C11 N1 118.5(2)
C16 C11 N1 119.0(2)
C13 C12 C11 118.6(2)
C13 C12 H12 120.7
C11 C12 H12 120.7
C12 C13 C14 120.0(2)
C12 C13 H13 120.0
C14 C13 H13 120.0
C13 C14 C15 120.6(2)
C13 C14 C17 120.5(3)
C15 C14 C17 118.9(3)
C16 C15 C14 120.1(2)
C16 C15 H15 119.9
C14 C15 H15 119.9
C15 C16 C11 118.2(2)
C15 C16 H16 120.9
C11 C16 H16 120.9
F1 C17 F3 108.6(3)
F1 C17 F2 106.9(3)
F3 C17 F2 102.9(3)
F1 C17 C14 113.6(3)
F3 C17 C14 113.4(3)
F2 C17 C14 110.8(3)
C2 N2 C21 171.5(3)
C26 C21 C22 122.8(2)
C26 C21 N2 119.2(2)
C22 C21 N2 118.0(2)
C23 C22 C21 118.2(2)
C23 C22 H22 120.9
C21 C22 H22 120.9
C24 C23 C22 119.7(3)
C24 C23 H23 120.2
C22 C23 H23 120.2
C25 C24 C23 121.2(2)
C25 C24 C27 120.3(3)
C23 C24 C27 118.5(3)
C24 C25 C26 120.3(3)
C24 C25 H25 119.9
C26 C25 H25 119.9
C21 C26 C25 117.8(3)
C21 C26 H26 121.1
C25 C26 H26 121.1
F6 C27 F5 108.5(3)
F6 C27 F4 104.9(3)
F5 C27 F4 104.2(3)
F6 C27 C24 113.4(2)
F5 C27 C24 113.0(2)
F4 C27 C24 112.2(3)
C4 Pd2 C3 93.49(10)
C4 Pd2 Cl3 177.82(7)
C3 Pd2 Cl3 87.71(7)
C4 Pd2 Cl4 86.19(7)
C3 Pd2 Cl4 179.30(7)
Cl3 Pd2 Cl4 92.60(2)
C4 Pd2 Pd1 82.48(7)
C3 Pd2 Pd1 81.07(7)
Cl3 Pd2 Pd1 95.923(18)
Cl4 Pd2 Pd1 98.269(19)
N3 C3 Pd2 177.7(2)
N4 C4 Pd2 175.0(2)
C3 N3 C31 172.8(2)
C36 C31 C32 122.5(2)
C36 C31 N3 119.1(2)
C32 C31 N3 118.4(2)
C31 C32 C33 118.2(2)
C31 C32 H32 120.9
C33 C32 H32 120.9
C34 C33 C32 119.9(2)
C34 C33 H33 120.0
C32 C33 H33 120.0
C33 C34 C35 121.0(2)
C33 C34 C37 119.3(2)
C35 C34 C37 119.6(2)
C34 C35 C36 119.8(2)
C34 C35 H35 120.1
C36 C35 H35 120.1
C31 C36 C35 118.6(2)
C31 C36 H36 120.7
C35 C36 H36 120.7
F7 C37 F9 106.6(2)
F7 C37 F8 107.1(2)
F9 C37 F8 106.3(2)
F7 C37 C34 112.0(2)
F9 C37 C34 111.8(2)
F8 C37 C34 112.6(2)
C4 N4 C41 170.2(2)
C42 C41 C46 123.2(2)
C42 C41 N4 119.2(2)
C46 C41 N4 117.6(2)
C41 C42 C43 118.0(2)
C41 C42 H42 121.0
C43 C42 H42 121.0
C44 C43 C42 119.6(2)
C44 C43 H43 120.2
C42 C43 H43 120.2
C43 C44 C45 120.9(2)
C43 C44 C47 120.0(3)
C45 C44 C47 119.1(3)
C46 C45 C44 120.2(2)
C46 C45 H45 119.9
C44 C45 H45 119.9
C45 C46 C41 117.9(2)
C45 C46 H46 121.0
C41 C46 H46 121.0
F12A C47 F10A 108.8(12)
F12A C47 F10 59.8(7)
F10A C47 F10 133.6(7)
F12A C47 F12 125.3(6)
F10 C47 F12 105.0(3)
F12A C47 F11 48.5(6)
F10A C47 F11 68.8(14)
F10 C47 F11 107.2(4)
F12 C47 F11 105.2(4)
F12A C47 F11A 96.8(9)
F10A C47 F11A 103.0(12)
F12 C47 F11A 64.6(11)
F11 C47 F11A 131.8(6)
F12A C47 C44 119.4(5)
F10A C47 C44 112.0(6)
F10 C47 C44 111.9(3)
F12 C47 C44 115.0(3)
F11 C47 C44 111.9(3)
F11A C47 C44 114.9(6)

loop_
_geom_bond_atom_site_label_1
_geom_bond_atom_site_label_2
_geom_bond_distance
Pd1 C2 1.933(3)
Pd1 C1 1.939(2)
Pd1 Cl2 2.3081(6)
Pd1 Cl1 2.3091(6)
Pd1 Pd2 3.5019(3)
C1 N1 1.146(3)
C2 N2 1.147(3)
N1 C11 1.408(3)
C11 C12 1.382(3)
C11 C16 1.385(3)
C12 C13 1.382(4)
C12 H12 0.9500
C13 C14 1.384(4)
C13 H13 0.9500
C14 C15 1.390(4)
C14 C17 1.502(4)
C15 C16 1.383(4)
C15 H15 0.9500
C16 H16 0.9500
C17 F1 1.290(4)
C17 F3 1.331(4)
C17 F2 1.359(4)
N2 C21 1.403(3)
C21 C26 1.382(4)
C21 C22 1.388(4)
C22 C23 1.386(4)
C22 H22 0.9500
C23 C24 1.384(4)
C23 H23 0.9500
C24 C25 1.377(4)
C24 C27 1.499(4)
C25 C26 1.388(4)
C25 H25 0.9500
C26 H26 0.9500
C27 F6 1.312(3)
C27 F5 1.312(4)
C27 F4 1.348(4)
Pd2 C4 1.942(3)
Pd2 C3 1.942(2)
Pd2 Cl3 2.3003(6)
Pd2 Cl4 2.3035(6)
C3 N3 1.146(3)
C4 N4 1.147(3)
N3 C31 1.410(3)
C31 C36 1.380(3)
C31 C32 1.387(3)
C32 C33 1.389(3)
C32 H32 0.9500
C33 C34 1.383(3)
C33 H33 0.9500
C34 C35 1.384(4)
C34 C37 1.500(3)
C35 C36 1.386(3)
C35 H35 0.9500
C36 H36 0.9500
C37 F7 1.337(3)
C37 F9 1.342(3)
C37 F8 1.343(3)
N4 C41 1.408(3)
C41 C42 1.381(3)
C41 C46 1.386(3)
C42 C43 1.390(4)
C42 H42 0.9500
C43 C44 1.386(4)
C43 H43 0.9500
C44 C45 1.390(4)
C44 C47 1.496(4)
C45 C46 1.375(4)
C45 H45 0.9500
C46 H46 0.9500
C47 F12A 1.233(10)
C47 F10A 1.269(10)
C47 F10 1.302(4)
C47 F12 1.307(4)
C47 F11 1.314(5)
C47 F11A 1.334(12)

loop_
_geom_torsion_atom_site_label_1
_geom_torsion_atom_site_label_2
_geom_torsion_atom_site_label_3
_geom_torsion_atom_site_label_4
_geom_torsion
C16 C11 C12 C13 -0.4(4)
N1 C11 C12 C13 179.8(2)
C11 C12 C13 C14 -0.1(4)
C12 C13 C14 C15 0.3(4)
C12 C13 C14 C17 -178.9(3)
C13 C14 C15 C16 0.1(4)
C17 C14 C15 C16 179.3(3)
C14 C15 C16 C11 -0.5(4)
C12 C11 C16 C15 0.7(4)
N1 C11 C16 C15 -179.5(2)
C13 C14 C17 F1 110.6(4)
C15 C14 C17 F1 -68.6(4)
C13 C14 C17 F3 -14.0(4)
C15 C14 C17 F3 166.8(3)
C13 C14 C17 F2 -129.1(3)
C15 C14 C17 F2 51.7(4)
C26 C21 C22 C23 -0.7(4)
N2 C21 C22 C23 179.1(2)
C21 C22 C23 C24 -0.2(4)
C22 C23 C24 C25 0.3(4)
C22 C23 C24 C27 -179.3(3)
C23 C24 C25 C26 0.4(4)
C27 C24 C25 C26 -180.0(3)
C22 C21 C26 C25 1.4(4)
N2 C21 C26 C25 -178.4(2)
C24 C25 C26 C21 -1.2(4)
C25 C24 C27 F6 -106.7(3)
C23 C24 C27 F6 72.9(4)
C25 C24 C27 F5 129.3(3)
C23 C24 C27 F5 -51.0(4)
C25 C24 C27 F4 11.9(4)
C23 C24 C27 F4 -168.4(3)
C2 Pd1 Pd2 C4 -124.39(10)
C1 Pd1 Pd2 C4 143.88(10)
Cl2 Pd1 Pd2 C4 -39.10(7)
Cl1 Pd1 Pd2 C4 51.69(7)
C2 Pd1 Pd2 C3 140.86(10)
C1 Pd1 Pd2 C3 49.12(10)
Cl2 Pd1 Pd2 C3 -133.85(7)
Cl1 Pd1 Pd2 C3 -43.06(7)
C2 Pd1 Pd2 Cl3 54.13(7)
C1 Pd1 Pd2 Cl3 -37.60(7)
Cl2 Pd1 Pd2 Cl3 139.42(2)
Cl1 Pd1 Pd2 Cl3 -129.79(2)
C2 Pd1 Pd2 Cl4 -39.38(7)
C1 Pd1 Pd2 Cl4 -131.11(7)
Cl2 Pd1 Pd2 Cl4 45.91(2)
Cl1 Pd1 Pd2 Cl4 136.70(2)
C36 C31 C32 C33 -0.6(4)
N3 C31 C32 C33 178.7(2)
C31 C32 C33 C34 -0.6(4)
C32 C33 C34 C35 1.0(4)
C32 C33 C34 C37 -176.6(2)
C33 C34 C35 C36 -0.1(4)
C37 C34 C35 C36 177.4(2)
C32 C31 C36 C35 1.5(4)
N3 C31 C36 C35 -177.9(2)
C34 C35 C36 C31 -1.1(4)
C33 C34 C37 F7 -30.5(3)
C35 C34 C37 F7 151.9(2)
C33 C34 C37 F9 89.1(3)
C35 C34 C37 F9 -88.5(3)
C33 C34 C37 F8 -151.3(2)
C35 C34 C37 F8 31.1(3)
C46 C41 C42 C43 3.5(4)
N4 C41 C42 C43 -174.2(2)
C41 C42 C43 C44 0.0(4)
C42 C43 C44 C45 -3.1(4)
C42 C43 C44 C47 176.6(2)
C43 C44 C45 C46 2.8(4)
C47 C44 C45 C46 -176.9(2)
C44 C45 C46 C41 0.6(4)
C42 C41 C46 C45 -3.8(4)
N4 C41 C46 C45 173.9(2)
C43 C44 C47 F12A -73.2(10)
C45 C44 C47 F12A 106.6(10)
C43 C44 C47 F10A 55.5(17)
C45 C44 C47 F10A -124.7(17)
C43 C44 C47 F10 -139.9(5)
C45 C44 C47 F10 39.9(5)
C43 C44 C47 F12 100.4(4)
C45 C44 C47 F12 -79.8(4)
C43 C44 C47 F11 -19.5(5)
C45 C44 C47 F11 160.2(5)
C43 C44 C47 F11A 172.6(13)
C45 C44 C47 F11A -7.7(13)
